data_7133633
loop_
_publ_author_name
'Dash, Om Prakash'
'Garg, Divya'
'Volla, Chandra M. R.'

_publ_section_title
;
 Rh(III)-catalyzed aldehydic and aryl C-H alkylation with cyclopropanols
 <i>via</i> C-H/C-C bond activation.
;
_journal_issue 76
_journal_name_full 'Chemical communications (Cambridge, England)'
_journal_page_first 10576
_journal_page_last 10579
_journal_paper_doi 10.1039/d4cc03797a
_journal_volume 60
_journal_year 2024
_chemical_formula_moiety 'C23 H19 N O3 S'
_chemical_formula_sum 'C23 H19 N O3 S'
_chemical_formula_weight 389.45
_space_group_crystal_system monoclinic
_space_group_IT_number 14
_space_group_name_Hall '-P 2ybc'
_space_group_name_H-M_alt 'P 1 21/c 1'
_atom_sites_solution_hydrogens geom
_atom_sites_solution_primary dual
_audit_creation_date 2024-07-22
_audit_creation_method
;
Olex2 1.5
(compiled 2024.02.16 svn.r378c4104 for OlexSys, GUI svn.r6928)
;
_audit_update_record
;
2024-07-22 deposited with the CCDC.	2024-08-29 downloaded from the CCDC.
;
_cell_angle_alpha 90
_cell_angle_beta 114.951(7)
_cell_angle_gamma 90
_cell_formula_units_Z 4
_cell_length_a 9.7427(6)
_cell_length_b 20.8546(7)
_cell_length_c 10.5793(6)
_cell_measurement_reflns_used 4752
_cell_measurement_temperature 150.00(10)
_cell_measurement_theta_max 25.6860
_cell_measurement_theta_min 1.9290
_cell_volume 1948.9(2)
_computing_cell_refinement 'CrysAlisPro 1.171.41.93a (Rigaku OD, 2020)'
_computing_data_collection 'CrysAlisPro 1.171.41.93a (Rigaku OD, 2020)'
_computing_data_reduction 'CrysAlisPro 1.171.41.93a (Rigaku OD, 2020)'
_computing_molecular_graphics 'Olex2 1.5 (Dolomanov et al., 2009)'
_computing_publication_material 'Olex2 1.5 (Dolomanov et al., 2009)'
_computing_structure_refinement 'SHELXL 2018/3 (Sheldrick, 2015)'
_computing_structure_solution 'SHELXT 2018/2 (Sheldrick, 2018)'
_diffrn_ambient_environment N~2~
_diffrn_ambient_temperature 150.00(10)
_diffrn_detector 'CCD plate'
_diffrn_measured_fraction_theta_full 0.999
_diffrn_measured_fraction_theta_max 0.999
_diffrn_measurement_details
;
List of Runs (angles in degrees, time in seconds):

  # Type    Start    End  Width  t~exp~   \w     \q     \k     \f   Frames
#--------------------------------------------------------------------------
  1  \f   -102.01 130.99   1.00    4.00   9.41 -12.98 -31.50    --   233
  2  \w   -108.63  15.37   1.00    4.00    --  -12.98 -59.25  20.08  124
  3  \w   -108.63  15.37   1.00    4.00    --  -12.98 -59.25 173.08  124
  4  \f    -14.27 177.73   1.00    4.00  77.88 -12.98  31.50    --   192
;
_diffrn_measurement_device 'abstract diffractometer'
_diffrn_measurement_device_type 'Saxi-CrysAlisPro-abstract goniometer imported SAXI images'
_diffrn_measurement_method '\w and \f scans'
_diffrn_orient_matrix_type 'CrysAlisPro convention (1999,Acta A55,543-557)'
_diffrn_orient_matrix_UB_11 0.0075009000
_diffrn_orient_matrix_UB_12 -0.0331667000
_diffrn_orient_matrix_UB_13 -0.0102418000
_diffrn_orient_matrix_UB_21 0.0785585000
_diffrn_orient_matrix_UB_22 0.0018117000
_diffrn_orient_matrix_UB_23 0.0438576000
_diffrn_orient_matrix_UB_31 -0.0147184000
_diffrn_orient_matrix_UB_32 -0.0071541000
_diffrn_orient_matrix_UB_33 0.0587452000
_diffrn_radiation_monochromator graphite
_diffrn_radiation_probe x-ray
_diffrn_radiation_type 'Mo K\a'
_diffrn_radiation_wavelength 0.71073
_diffrn_reflns_av_R_equivalents 0.1468
_diffrn_reflns_av_unetI/netI 0.0633
_diffrn_reflns_Laue_measured_fraction_full 0.999
_diffrn_reflns_Laue_measured_fraction_max 0.999
_diffrn_reflns_limit_h_max 11
_diffrn_reflns_limit_h_min -11
_diffrn_reflns_limit_k_max 24
_diffrn_reflns_limit_k_min -24
_diffrn_reflns_limit_l_max 11
_diffrn_reflns_limit_l_min -12
_diffrn_reflns_number 31561
_diffrn_reflns_point_group_measured_fraction_full 0.999
_diffrn_reflns_point_group_measured_fraction_max 0.999
_diffrn_reflns_theta_full 25.000
_diffrn_reflns_theta_max 25.000
_diffrn_reflns_theta_min 1.953
_diffrn_source 'fine-focus sealed X-ray tube'
_diffrn_source_type 'Enhance (Mo) X-ray Source'
_exptl_absorpt_coefficient_mu 0.190
_exptl_absorpt_correction_T_max 1.00000
_exptl_absorpt_correction_T_min 0.79404
_exptl_absorpt_correction_type multi-scan
_exptl_absorpt_process_details
;
CrysAlisPro 1.171.41.93a (Rigaku Oxford Diffraction, 2020)
Empirical absorption correction using spherical harmonics,
implemented in SCALE3 ABSPACK scaling algorithm.
;
_exptl_crystal_colour colourless
_exptl_crystal_colour_primary colourless
_exptl_crystal_density_diffrn 1.327
_exptl_crystal_description block
_exptl_crystal_F_000 816
_exptl_crystal_size_max 0.2
_exptl_crystal_size_mid 0.12
_exptl_crystal_size_min 0.05
_refine_diff_density_max 0.231
_refine_diff_density_min -0.465
_refine_diff_density_rms 0.064
_refine_ls_extinction_method none
_refine_ls_goodness_of_fit_ref 1.046
_refine_ls_hydrogen_treatment constr
_refine_ls_matrix_type full
_refine_ls_number_parameters 254
_refine_ls_number_reflns 3436
_refine_ls_number_restraints 0
_refine_ls_restrained_S_all 1.046
_refine_ls_R_factor_all 0.0731
_refine_ls_R_factor_gt 0.0573
_refine_ls_shift/su_max 0.001
_refine_ls_shift/su_mean 0.000
_refine_ls_structure_factor_coef Fsqd
_refine_ls_weighting_details 'w=1/[\s^2^(Fo^2^)+(0.0827P)^2^+0.6910P] where P=(Fo^2^+2Fc^2^)/3'
_refine_ls_weighting_scheme calc
_refine_ls_wR_factor_gt 0.1482
_refine_ls_wR_factor_ref 0.1667
_reflns_Friedel_coverage 0.000
_reflns_number_gt 2674
_reflns_number_total 3436
_reflns_threshold_expression 'I > 2\s(I)'
_cod_data_source_file d4cc03797a2.cif
_cod_data_source_block cmrv_dg_339_autored
_cod_depositor_comments 'Adding full bibliography for 7133632--7133634.cif.'
_cod_database_code 7133633
_shelx_shelxl_version_number 2018/3
_shelx_space_group_comment
;
The symmetry employed for this shelxl refinement is uniquely defined
by the following loop, which should always be used as a source of
symmetry information in preference to the above space-group names.
They are only intended as comments.
;
_shelx_estimated_absorpt_t_max 0.991
_shelx_estimated_absorpt_t_min 0.963
_olex2_refinement_description
;
1. Fixed Uiso
 At 1.2 times of:
  All C(H) groups, All C(H,H) groups
 At 1.5 times of:
  All C(H,H,H) groups
2.a Secondary CH2 refined with riding coordinates:
 C00A(H00A,H00B)
2.b Aromatic/amide H refined with riding coordinates:
 C00D(H00D), C00E(H00E), C00F(H00F), C00G(H00G), C00H(H00H), C00I(H00I),
 C00J(H00J), C00L(H00L), C00M(H00M), C00N(H00N), C00O(H00O), C00P(H00P),
 C00Q(H00Q), C00R(H00R)
2.c Idealised Me refined as rotating group:
 C00S(H00C,H00K,H00S)
;
_olex2_submission_special_instructions 'No special instructions were received'
_oxdiff_exptl_absorpt_empirical_details
;
Empirical correction (ABSPACK) includes:
- Absorption correction using spherical harmonics
- Frame scaling
;
_oxdiff_exptl_absorpt_empirical_full_max 3.721
_oxdiff_exptl_absorpt_empirical_full_min 0.658

loop_
_space_group_symop_operation_xyz
'x, y, z'
'-x, y+1/2, -z+1/2'
'-x, -y, -z'
'x, -y-1/2, z-1/2'

loop_
_atom_site_label
_atom_site_type_symbol
_atom_site_fract_x
_atom_site_fract_y
_atom_site_fract_z
_atom_site_U_iso_or_equiv
_atom_site_adp_type
_atom_site_occupancy
_atom_site_site_symmetry_order
_atom_site_calc_flag
_atom_site_refinement_flags_posn
_atom_site_refinement_flags_adp
_atom_site_refinement_flags_occupancy
_atom_site_disorder_assembly
_atom_site_disorder_group
S01 S 0.54475(7) 0.61152(3) 0.86892(7) 0.0330(2) Uani 1 1 d . . . . .
O002 O 0.6592(2) 0.64958(8) 0.8543(2) 0.0400(5) Uani 1 1 d . . . . .
O003 O 0.5853(2) 0.56719(9) 0.98158(19) 0.0400(5) Uani 1 1 d . . . . .
O004 O 0.6164(2) 0.78608(9) 1.0123(2) 0.0434(5) Uani 1 1 d . . . . .
N005 N 0.4231(2) 0.66288(9) 0.8870(2) 0.0318(5) Uani 1 1 d . . . . .
C006 C 0.6179(3) 0.78564(11) 0.8978(3) 0.0329(6) Uani 1 1 d . . . . .
C007 C 0.7500(3) 0.81060(12) 0.8779(3) 0.0336(6) Uani 1 1 d . . . . .
C008 C 0.3772(3) 0.72202(12) 0.8123(3) 0.0329(6) Uani 1 1 d . . . . .
C009 C 0.4414(3) 0.57078(11) 0.7129(3) 0.0329(6) Uani 1 1 d . . . . .
C00A C 0.4807(3) 0.76120(12) 0.7710(3) 0.0342(6) Uani 1 1 d . . . . .
H00A H 0.424103 0.798192 0.714352 0.041 Uiso 1 1 calc R U . . .
H00B H 0.515800 0.734729 0.712690 0.041 Uiso 1 1 calc R U . . .
C00B C 0.1882(3) 0.68918(13) 0.8692(3) 0.0370(7) Uani 1 1 d . . . . .
C00C C 0.3021(3) 0.64234(12) 0.9191(3) 0.0331(6) Uani 1 1 d . . . . .
C00D C 0.2406(3) 0.73809(13) 0.8049(3) 0.0386(7) Uani 1 1 d . . . . .
H00D H 0.186812 0.776099 0.763248 0.046 Uiso 1 1 calc R U . . .
C00E C 0.4442(3) 0.59191(13) 0.5897(3) 0.0399(7) Uani 1 1 d . . . . .
H00E H 0.503189 0.628149 0.589486 0.048 Uiso 1 1 calc R U . . .
C00F C 0.7422(3) 0.82416(13) 0.7472(3) 0.0395(7) Uani 1 1 d . . . . .
H00F H 0.651552 0.815655 0.666665 0.047 Uiso 1 1 calc R U . . .
C00G C 0.8846(3) 0.82209(13) 0.9949(3) 0.0403(7) Uani 1 1 d . . . . .
H00G H 0.891346 0.812525 1.085105 0.048 Uiso 1 1 calc R U . . .
C00H C 0.3541(3) 0.51806(12) 0.7136(3) 0.0388(7) Uani 1 1 d . . . . .
H00H H 0.352965 0.503562 0.798292 0.047 Uiso 1 1 calc R U . . .
C00I C 0.0565(3) 0.68080(15) 0.8892(3) 0.0449(7) Uani 1 1 d . . . . .
H00I H -0.021411 0.712182 0.856992 0.054 Uiso 1 1 calc R U . . .
C00J C 0.2883(3) 0.58741(14) 0.9884(3) 0.0414(7) Uani 1 1 d . . . . .
H00J H 0.366449 0.556163 1.022382 0.050 Uiso 1 1 calc R U . . .
C00K C 0.2697(4) 0.50719(13) 0.4639(3) 0.0439(7) Uani 1 1 d . . . . .
C00L C 0.2691(4) 0.48714(14) 0.5896(3) 0.0456(7) Uani 1 1 d . . . . .
H00L H 0.208741 0.451385 0.589814 0.055 Uiso 1 1 calc R U . . .
C00M C 0.3597(3) 0.55941(13) 0.4669(3) 0.0435(7) Uani 1 1 d . . . . .
H00M H 0.363489 0.573155 0.382762 0.052 Uiso 1 1 calc R U . . .
C00N C 1.0082(4) 0.84724(14) 0.9807(3) 0.0470(8) Uani 1 1 d . . . . .
H00N H 1.099897 0.854922 1.060768 0.056 Uiso 1 1 calc R U . . .
C00O C 0.9980(4) 0.86121(14) 0.8493(3) 0.0492(8) Uani 1 1 d . . . . .
H00O H 1.082948 0.878630 0.839265 0.059 Uiso 1 1 calc R U . . .
C00P C 0.8658(3) 0.85007(15) 0.7330(3) 0.0470(8) Uani 1 1 d . . . . .
H00P H 0.859220 0.860139 0.643057 0.056 Uiso 1 1 calc R U . . .
C00Q C 0.1559(4) 0.58050(16) 1.0054(3) 0.0496(8) Uani 1 1 d . . . . .
H00Q H 0.142511 0.543596 1.051662 0.060 Uiso 1 1 calc R U . . .
C00R C 0.0410(4) 0.62687(17) 0.9558(3) 0.0501(8) Uani 1 1 d . . . . .
H00R H -0.048969 0.620753 0.968591 0.060 Uiso 1 1 calc R U . . .
C00S C 0.1771(4) 0.47242(16) 0.3300(3) 0.0618(10) Uani 1 1 d . . . . .
H00C H 0.186506 0.426055 0.346565 0.093 Uiso 1 1 calc R U . . .
H00K H 0.213863 0.483589 0.259735 0.093 Uiso 1 1 calc R U . . .
H00S H 0.070603 0.484982 0.296637 0.093 Uiso 1 1 calc R U . . .

loop_
_atom_site_aniso_label
_atom_site_aniso_U_11
_atom_site_aniso_U_22
_atom_site_aniso_U_33
_atom_site_aniso_U_23
_atom_site_aniso_U_13
_atom_site_aniso_U_12
S01 0.0293(4) 0.0264(4) 0.0401(4) 0.0016(3) 0.0115(3) 0.0025(3)
O002 0.0293(11) 0.0345(11) 0.0540(12) 0.0000(9) 0.0155(9) -0.0009(8)
O003 0.0372(11) 0.0306(10) 0.0429(11) 0.0051(8) 0.0076(9) 0.0047(8)
O004 0.0578(13) 0.0384(11) 0.0364(11) -0.0041(9) 0.0221(10) -0.0044(10)
N005 0.0322(13) 0.0247(11) 0.0387(12) 0.0014(9) 0.0152(10) 0.0015(9)
C006 0.0459(17) 0.0189(13) 0.0334(14) -0.0004(11) 0.0161(13) 0.0000(12)
C007 0.0394(16) 0.0216(13) 0.0356(15) 0.0001(11) 0.0118(13) 0.0008(11)
C008 0.0355(15) 0.0245(13) 0.0346(14) -0.0005(11) 0.0109(12) 0.0013(11)
C009 0.0360(15) 0.0245(13) 0.0381(15) 0.0027(11) 0.0154(12) 0.0058(11)
C00A 0.0386(15) 0.0276(14) 0.0348(14) 0.0029(11) 0.0140(12) 0.0021(12)
C00B 0.0358(16) 0.0355(15) 0.0379(15) -0.0054(12) 0.0139(13) 0.0014(12)
C00C 0.0348(15) 0.0304(14) 0.0334(14) -0.0023(11) 0.0136(12) -0.0013(11)
C00D 0.0389(16) 0.0294(15) 0.0455(16) 0.0025(12) 0.0158(14) 0.0078(12)
C00E 0.0424(17) 0.0321(15) 0.0467(17) 0.0013(13) 0.0202(14) 0.0005(13)
C00F 0.0385(16) 0.0378(16) 0.0369(15) -0.0001(12) 0.0108(13) -0.0025(13)
C00G 0.0463(18) 0.0290(14) 0.0385(16) -0.0008(12) 0.0111(14) 0.0018(13)
C00H 0.0458(17) 0.0279(14) 0.0398(16) 0.0005(12) 0.0150(14) -0.0010(12)
C00I 0.0419(18) 0.0481(18) 0.0485(18) -0.0070(14) 0.0228(15) 0.0022(14)
C00J 0.0429(17) 0.0387(16) 0.0423(16) 0.0032(13) 0.0175(14) -0.0007(13)
C00K 0.0527(19) 0.0307(15) 0.0420(16) -0.0019(13) 0.0138(14) 0.0026(14)
C00L 0.0537(19) 0.0302(15) 0.0469(17) -0.0007(13) 0.0154(15) -0.0045(14)
C00M 0.054(2) 0.0359(16) 0.0396(16) 0.0026(13) 0.0192(15) 0.0046(14)
C00N 0.0384(17) 0.0352(16) 0.0487(18) -0.0054(14) 0.0002(14) -0.0023(13)
C00O 0.0405(18) 0.0399(17) 0.065(2) 0.0048(15) 0.0205(16) -0.0001(14)
C00P 0.0450(18) 0.0505(19) 0.0457(17) 0.0044(14) 0.0195(15) -0.0037(15)
C00Q 0.053(2) 0.0549(19) 0.0465(17) 0.0027(15) 0.0270(15) -0.0091(16)
C00R 0.0448(19) 0.064(2) 0.0487(18) -0.0097(16) 0.0267(15) -0.0046(16)
C00S 0.080(3) 0.0470(19) 0.0447(19) -0.0044(15) 0.0135(18) -0.0075(18)

loop_
_atom_type_symbol
_atom_type_description
_atom_type_scat_dispersion_real
_atom_type_scat_dispersion_imag
_atom_type_scat_source
C C 0.0033 0.0016 'International Tables Vol C Tables 4.2.6.8 and 6.1.1.4'
H H 0.0000 0.0000 'International Tables Vol C Tables 4.2.6.8 and 6.1.1.4'
N N 0.0061 0.0033 'International Tables Vol C Tables 4.2.6.8 and 6.1.1.4'
O O 0.0106 0.0060 'International Tables Vol C Tables 4.2.6.8 and 6.1.1.4'
S S 0.1246 0.1234 'International Tables Vol C Tables 4.2.6.8 and 6.1.1.4'

loop_
_geom_angle_atom_site_label_1
_geom_angle_atom_site_label_2
_geom_angle_atom_site_label_3
_geom_angle
_geom_angle_site_symmetry_1
_geom_angle_site_symmetry_3
_geom_angle_publ_flag
O002 S01 N005 106.30(11) . . ?
O002 S01 C009 109.40(12) . . ?
O003 S01 O002 119.79(12) . . ?
O003 S01 N005 106.26(11) . . ?
O003 S01 C009 108.68(12) . . ?
N005 S01 C009 105.45(12) . . ?
C008 N005 S01 124.18(17) . . ?
C00C N005 S01 122.31(17) . . ?
C00C N005 C008 107.1(2) . . ?
O004 C006 C007 120.9(3) . . ?
O004 C006 C00A 120.2(2) . . ?
C007 C006 C00A 118.9(2) . . ?
C00F C007 C006 121.9(3) . . ?
C00F C007 C00G 119.2(3) . . ?
C00G C007 C006 118.9(2) . . ?
N005 C008 C00A 122.6(2) . . ?
C00D C008 N005 108.6(2) . . ?
C00D C008 C00A 128.3(2) . . ?
C00E C009 S01 120.1(2) . . ?
C00E C009 C00H 120.7(3) . . ?
C00H C009 S01 119.2(2) . . ?
C006 C00A H00A 109.2 . . ?
C006 C00A H00B 109.2 . . ?
C008 C00A C006 111.9(2) . . ?
C008 C00A H00A 109.2 . . ?
C008 C00A H00B 109.2 . . ?
H00A C00A H00B 107.9 . . ?
C00C C00B C00D 106.9(2) . . ?
C00I C00B C00C 119.1(3) . . ?
C00I C00B C00D 134.0(3) . . ?
C00B C00C N005 107.7(2) . . ?
C00J C00C N005 130.1(2) . . ?
C00J C00C C00B 122.2(3) . . ?
C008 C00D C00B 109.7(2) . . ?
C008 C00D H00D 125.1 . . ?
C00B C00D H00D 125.1 . . ?
C009 C00E H00E 120.5 . . ?
C009 C00E C00M 119.1(3) . . ?
C00M C00E H00E 120.5 . . ?
C007 C00F H00F 119.8 . . ?
C007 C00F C00P 120.3(3) . . ?
C00P C00F H00F 119.8 . . ?
C007 C00G H00G 119.8 . . ?
C00N C00G C007 120.5(3) . . ?
C00N C00G H00G 119.8 . . ?
C009 C00H H00H 120.4 . . ?
C00L C00H C009 119.1(3) . . ?
C00L C00H H00H 120.4 . . ?
C00B C00I H00I 120.4 . . ?
C00R C00I C00B 119.3(3) . . ?
C00R C00I H00I 120.4 . . ?
C00C C00J H00J 121.5 . . ?
C00Q C00J C00C 117.1(3) . . ?
C00Q C00J H00J 121.5 . . ?
C00L C00K C00S 120.7(3) . . ?
C00M C00K C00L 118.0(3) . . ?
C00M C00K C00S 121.4(3) . . ?
C00H C00L C00K 121.6(3) . . ?
C00H C00L H00L 119.2 . . ?
C00K C00L H00L 119.2 . . ?
C00E C00M C00K 121.6(3) . . ?
C00E C00M H00M 119.2 . . ?
C00K C00M H00M 119.2 . . ?
C00G C00N H00N 120.2 . . ?
C00G C00N C00O 119.6(3) . . ?
C00O C00N H00N 120.2 . . ?
C00N C00O H00O 119.8 . . ?
C00P C00O C00N 120.5(3) . . ?
C00P C00O H00O 119.8 . . ?
C00F C00P H00P 120.1 . . ?
C00O C00P C00F 119.9(3) . . ?
C00O C00P H00P 120.1 . . ?
C00J C00Q H00Q 119.3 . . ?
C00J C00Q C00R 121.4(3) . . ?
C00R C00Q H00Q 119.3 . . ?
C00I C00R C00Q 121.0(3) . . ?
C00I C00R H00R 119.5 . . ?
C00Q C00R H00R 119.5 . . ?
C00K C00S H00C 109.5 . . ?
C00K C00S H00K 109.5 . . ?
C00K C00S H00S 109.5 . . ?
H00C C00S H00K 109.5 . . ?
H00C C00S H00S 109.5 . . ?
H00K C00S H00S 109.5 . . ?

loop_
_geom_bond_atom_site_label_1
_geom_bond_atom_site_label_2
_geom_bond_distance
_geom_bond_site_symmetry_2
_geom_bond_publ_flag
S01 O002 1.4294(19) . ?
S01 O003 1.4262(19) . ?
S01 N005 1.668(2) . ?
S01 C009 1.749(3) . ?
O004 C006 1.217(3) . ?
N005 C008 1.431(3) . ?
N005 C00C 1.423(3) . ?
C006 C007 1.484(4) . ?
C006 C00A 1.527(4) . ?
C007 C00F 1.382(4) . ?
C007 C00G 1.393(4) . ?
C008 C00A 1.499(4) . ?
C008 C00D 1.341(4) . ?
C009 C00E 1.387(4) . ?
C009 C00H 1.392(4) . ?
C00A H00A 0.9900 . ?
C00A H00B 0.9900 . ?
C00B C00C 1.404(4) . ?
C00B C00D 1.435(4) . ?
C00B C00I 1.397(4) . ?
C00C C00J 1.397(4) . ?
C00D H00D 0.9500 . ?
C00E H00E 0.9500 . ?
C00E C00M 1.387(4) . ?
C00F H00F 0.9500 . ?
C00F C00P 1.385(4) . ?
C00G H00G 0.9500 . ?
C00G C00N 1.378(4) . ?
C00H H00H 0.9500 . ?
C00H C00L 1.380(4) . ?
C00I H00I 0.9500 . ?
C00I C00R 1.369(4) . ?
C00J H00J 0.9500 . ?
C00J C00Q 1.383(4) . ?
C00K C00L 1.397(4) . ?
C00K C00M 1.391(4) . ?
C00K C00S 1.506(4) . ?
C00L H00L 0.9500 . ?
C00M H00M 0.9500 . ?
C00N H00N 0.9500 . ?
C00N C00O 1.382(4) . ?
C00O H00O 0.9500 . ?
C00O C00P 1.375(4) . ?
C00P H00P 0.9500 . ?
C00Q H00Q 0.9500 . ?
C00Q C00R 1.403(5) . ?
C00R H00R 0.9500 . ?
C00S H00C 0.9800 . ?
C00S H00K 0.9800 . ?
C00S H00S 0.9800 . ?

loop_
_geom_torsion_atom_site_label_1
_geom_torsion_atom_site_label_2
_geom_torsion_atom_site_label_3
_geom_torsion_atom_site_label_4
_geom_torsion
_geom_torsion_site_symmetry_1
_geom_torsion_site_symmetry_2
_geom_torsion_site_symmetry_3
_geom_torsion_site_symmetry_4
_geom_torsion_publ_flag
S01 N005 C008 C00A -33.0(3) . . . . ?
S01 N005 C008 C00D 154.9(2) . . . . ?
S01 N005 C00C C00B -154.85(19) . . . . ?
S01 N005 C00C C00J 26.0(4) . . . . ?
S01 C009 C00E C00M -179.1(2) . . . . ?
S01 C009 C00H C00L 178.1(2) . . . . ?
O002 S01 N005 C008 38.7(2) . . . . ?
O002 S01 N005 C00C -173.14(19) . . . . ?
O002 S01 C009 C00E -19.3(2) . . . . ?
O002 S01 C009 C00H 162.1(2) . . . . ?
O003 S01 N005 C008 167.3(2) . . . . ?
O003 S01 N005 C00C -44.5(2) . . . . ?
O003 S01 C009 C00E -151.8(2) . . . . ?
O003 S01 C009 C00H 29.7(2) . . . . ?
O004 C006 C007 C00F -165.1(3) . . . . ?
O004 C006 C007 C00G 13.3(4) . . . . ?
O004 C006 C00A C008 -17.4(3) . . . . ?
N005 S01 C009 C00E 94.6(2) . . . . ?
N005 S01 C009 C00H -83.9(2) . . . . ?
N005 C008 C00A C006 -63.2(3) . . . . ?
N005 C008 C00D C00B -2.3(3) . . . . ?
N005 C00C C00J C00Q 179.5(3) . . . . ?
C006 C007 C00F C00P 177.1(3) . . . . ?
C006 C007 C00G C00N -177.9(2) . . . . ?
C007 C006 C00A C008 164.6(2) . . . . ?
C007 C00F C00P C00O 1.3(4) . . . . ?
C007 C00G C00N C00O 0.1(4) . . . . ?
C008 N005 C00C C00B -2.0(3) . . . . ?
C008 N005 C00C C00J 178.9(3) . . . . ?
C009 S01 N005 C008 -77.4(2) . . . . ?
C009 S01 N005 C00C 70.8(2) . . . . ?
C009 C00E C00M C00K 1.6(4) . . . . ?
C009 C00H C00L C00K 0.5(4) . . . . ?
C00A C006 C007 C00F 12.9(4) . . . . ?
C00A C006 C007 C00G -168.6(2) . . . . ?
C00A C008 C00D C00B -173.8(3) . . . . ?
C00B C00C C00J C00Q 0.5(4) . . . . ?
C00B C00I C00R C00Q 0.8(5) . . . . ?
C00C N005 C008 C00A 174.8(2) . . . . ?
C00C N005 C008 C00D 2.6(3) . . . . ?
C00C C00B C00D C008 1.0(3) . . . . ?
C00C C00B C00I C00R -0.6(4) . . . . ?
C00C C00J C00Q C00R -0.3(4) . . . . ?
C00D C008 C00A C006 107.3(3) . . . . ?
C00D C00B C00C N005 0.7(3) . . . . ?
C00D C00B C00C C00J 179.9(3) . . . . ?
C00D C00B C00I C00R 179.5(3) . . . . ?
C00E C009 C00H C00L -0.4(4) . . . . ?
C00F C007 C00G C00N 0.6(4) . . . . ?
C00G C007 C00F C00P -1.3(4) . . . . ?
C00G C00N C00O C00P -0.1(4) . . . . ?
C00H C009 C00E C00M -0.6(4) . . . . ?
C00I C00B C00C N005 -179.2(2) . . . . ?
C00I C00B C00C C00J 0.0(4) . . . . ?
C00I C00B C00D C008 -179.1(3) . . . . ?
C00J C00Q C00R C00I -0.3(5) . . . . ?
C00L C00K C00M C00E -1.4(4) . . . . ?
C00M C00K C00L C00H 0.4(5) . . . . ?
C00N C00O C00P C00F -0.6(5) . . . . ?
C00S C00K C00L C00H 179.5(3) . . . . ?
C00S C00K C00M C00E 179.5(3) . . . . ?
